data_1527283
loop_
_publ_author_name
'Datt, I.D.'
'Rannev, N.V.'
'Balicheva, T.G.'
'Ozerov, R.P.'

_publ_section_title
;
 Crystal structure of lithium bichromate dihydrate Li2 Cr2 O7 (H2 O)2
;
_journal_name_full Kristallografiya
_journal_page_first 949
_journal_page_last 952
_journal_volume 15
_journal_year 1970
_chemical_formula_sum 'Cr2 H4 Li2 O9'
_chemical_name_systematic 'Li2 (Cr2 O7) (H2 O)2'
_space_group_IT_number 15
_symmetry_space_group_name_Hall '-C 2yc'
_symmetry_space_group_name_H-M 'C 1 2/c 1'
_cell_angle_alpha 90
_cell_angle_beta 93.5
_cell_angle_gamma 90
_cell_formula_units_Z 4
_cell_length_a 13.3
_cell_length_b 7.51
_cell_length_c 7.67
_cell_volume 764.674
_citation_journal_id_ASTM KRISAJ
_cod_data_source_file Datt_KRISAJ_1970_1895.cif
_cod_data_source_block H4Cr2Li2O9
_cod_original_cell_volume 764.6737
_cod_original_formula_sum 'H4 Cr2 Li2 O9'
_cod_database_code 1527283

loop_
_symmetry_equiv_pos_as_xyz
x,y,z
-x,y,-z+1/2
-x,-y,-z
x,-y,z-1/2
x+1/2,y+1/2,z
-x+1/2,y+1/2,-z+1/2
-x+1/2,-y+1/2,-z
x+1/2,-y+1/2,z-1/2

loop_
_atom_site_label
_atom_site_type_symbol
_atom_site_fract_x
_atom_site_fract_y
_atom_site_fract_z
_atom_site_occupancy
_atom_site_U_iso_or_equiv
_atom_site_attached_hydrogens
O3 O-2 0.157 0.352 0.223 1 0.0 0
O4 O-2 0 0.066 0.25 1 0.0 0
O1 O-2 0.06 0.3 0.496 1 0.0 0
Cr1 Cr+6 0.101 0.158 0.357 1 0.0 0
O2 O-2 0.183 0.05 0.439 1 0.0 0
O5 O-2 0.14 0.267 0.881 1 0.0 2
Li1 Li+1 0.078 0.48 0.843 1 0.0 0
